data_7713221
loop_
_publ_author_name
'Takano, Rina'
'Masuda, Koki'
'Cho, Keigo'
'Kitagawa, Yasutaka'
'Ishida, Takayuki'

_publ_section_title
;
 Bilayered lanthanide squarate hydrates (Ln = Eu to Lu) and magnetization
 reversal barriers of 21 K for Ln = Tm and 57 K for Yb.
;
_journal_name_full 'Dalton transactions (Cambridge, England : 2003)'
_journal_paper_doi 10.1039/d2dt03878a
_journal_year 2023
_chemical_formula_moiety 'C12 H16 Dy2 O20'
_chemical_formula_sum 'C12 H16 Dy2 O20'
_chemical_formula_weight 805.25
_chemical_name_common '[Dy2(C4O4)3(H2O)8]n'
_chemical_name_systematic 'dysprosium(III) squarate'
_space_group_crystal_system monoclinic
_space_group_IT_number 7
_space_group_name_Hall 'P -2yc'
_space_group_name_H-M_alt 'P 1 c 1'
_atom_sites_solution_hydrogens difmap
_atom_sites_solution_primary dual
_audit_creation_date 2022-10-13
_audit_creation_method
;
Olex2 1.5-ac5-018
(compiled 2021.09.08 svn.r13c46975 for Rigaku Oxford Diffraction, GUI svn.r6396)
;
_audit_update_record
;
2022-11-10 deposited with the CCDC.	2023-06-01 downloaded from the CCDC.
;
_cell_angle_alpha 90
_cell_angle_beta 95.934(6)
_cell_angle_gamma 90
_cell_formula_units_Z 2
_cell_length_a 11.9063(8)
_cell_length_b 8.1711(5)
_cell_length_c 10.0452(6)
_cell_measurement_reflns_used 2517
_cell_measurement_temperature 295.5(2)
_cell_measurement_theta_max 30.7790
_cell_measurement_theta_min 2.4630
_cell_volume 972.04(11)
_computing_cell_refinement 'CrysAlisPro 1.171.42.35a (Rigaku OD, 2021)'
_computing_data_collection 'CrysAlisPro 1.171.42.35a (Rigaku OD, 2021)'
_computing_data_reduction 'CrysAlisPro 1.171.42.35a (Rigaku OD, 2021)'
_computing_molecular_graphics 'Olex2 1.5-ac5-018 (Dolomanov et al., 2009)'
_computing_publication_material 'Olex2 1.5-ac5-018 (Dolomanov et al., 2009)'
_computing_structure_refinement 'SHELXL 2014/7 (Sheldrick, 2015)'
_computing_structure_solution 'SHELXT  (Sheldrick, 2015)'
_diffrn_ambient_environment air
_diffrn_ambient_temperature 295.5(2)
_diffrn_detector 'Hybrid Pixel Array Detector'
_diffrn_detector_area_resol_mean 10.0000
_diffrn_measured_fraction_theta_full 0.998
_diffrn_measured_fraction_theta_max 0.857
_diffrn_measurement_details
;
List of Runs (angles in degrees, time in seconds):

  # Type    Start    End  Width  t~exp~   \w     \q     \k     \f   Frames
#--------------------------------------------------------------------------
  1  \w     46.00  72.00   0.50   22.53    --    5.00  45.00  90.00   52
  2  \w    -50.00  29.00   0.50   22.53    --  -11.00  45.00  60.00  158
  3  \w     35.00  65.00   0.50   22.53    --  -11.00  45.00  60.00   60
  4  \w     30.00  74.00   0.50   22.53    --  -11.00  45.00   0.00   88
  5  \w   -100.00   3.00   0.50   22.53    --  -11.00  45.00   0.00  206
;
_diffrn_measurement_device 'four-circle diffractometer'
_diffrn_measurement_device_type 'XtaLAB AFC10 (RINC): fixed-chi single'
_diffrn_measurement_method '\w scans'
_diffrn_orient_matrix_type 'CrysAlisPro convention (1999,Acta A55,543-557)'
_diffrn_orient_matrix_UB_11 -0.0534165000
_diffrn_orient_matrix_UB_12 0.0186403000
_diffrn_orient_matrix_UB_13 -0.0347477000
_diffrn_orient_matrix_UB_21 -0.0014111000
_diffrn_orient_matrix_UB_22 -0.0782086000
_diffrn_orient_matrix_UB_23 -0.0309051000
_diffrn_orient_matrix_UB_31 -0.0270915000
_diffrn_orient_matrix_UB_32 -0.0325623000
_diffrn_orient_matrix_UB_33 0.0536950000
_diffrn_radiation_monochromator mirror
_diffrn_radiation_probe x-ray
_diffrn_radiation_type 'Mo K\a'
_diffrn_radiation_wavelength 0.71073
_diffrn_reflns_av_R_equivalents 0.0345
_diffrn_reflns_av_unetI/netI 0.0511
_diffrn_reflns_Laue_measured_fraction_full 0.998
_diffrn_reflns_Laue_measured_fraction_max 0.857
_diffrn_reflns_limit_h_max 15
_diffrn_reflns_limit_h_min -16
_diffrn_reflns_limit_k_max 10
_diffrn_reflns_limit_k_min -11
_diffrn_reflns_limit_l_max 12
_diffrn_reflns_limit_l_min -14
_diffrn_reflns_number 7732
_diffrn_reflns_point_group_measured_fraction_full 0.998
_diffrn_reflns_point_group_measured_fraction_max 0.857
_diffrn_reflns_theta_full 25.242
_diffrn_reflns_theta_max 30.734
_diffrn_reflns_theta_min 2.493
_diffrn_source 'Rotating-anode X-ray tube (dual wavelength)'
_diffrn_source_type 'Rigaku (Mo) X-ray DW Source'
_exptl_absorpt_coefficient_mu 7.736
_exptl_absorpt_correction_T_max 1.000
_exptl_absorpt_correction_T_min 0.277
_exptl_absorpt_correction_type gaussian
_exptl_absorpt_process_details
;
CrysAlisPro 1.171.42.35a (Rigaku Oxford Diffraction, 2021)
Numerical absorption correction based on gaussian integration over
a multifaceted crystal model
Empirical absorption correction using spherical harmonics,
implemented in SCALE3 ABSPACK scaling algorithm.
;
_exptl_crystal_colour colourless
_exptl_crystal_colour_primary colourless
_exptl_crystal_density_diffrn 2.751
_exptl_crystal_description plate
_exptl_crystal_F_000 760
_exptl_crystal_preparation 'Magnetic properties'
_exptl_crystal_size_max 0.28
_exptl_crystal_size_mid 0.08
_exptl_crystal_size_min 0.03
_refine_diff_density_max 1.362
_refine_diff_density_min -1.237
_refine_diff_density_rms 0.194
_refine_ls_abs_structure_details
;
 Refined as an inversion twin.
;
_refine_ls_abs_structure_Flack 0.23(4)
_refine_ls_extinction_coef 0.0009(3)
_refine_ls_extinction_expression Fc^*^=kFc[1+0.001xFc^2^\l^3^/sin(2\q)]^-1/4^
_refine_ls_extinction_method 'SHELXL-2014/7 (Sheldrick 2014'
_refine_ls_goodness_of_fit_ref 1.025
_refine_ls_hydrogen_treatment constr
_refine_ls_matrix_type full
_refine_ls_number_parameters 325
_refine_ls_number_reflns 3920
_refine_ls_number_restraints 93
_refine_ls_restrained_S_all 1.013
_refine_ls_R_factor_all 0.0389
_refine_ls_R_factor_gt 0.0305
_refine_ls_shift/su_max 0.000
_refine_ls_shift/su_mean 0.000
_refine_ls_structure_factor_coef Fsqd
_refine_ls_weighting_details 'w=1/[\s^2^(Fo^2^)+(0.0381P)^2^] where P=(Fo^2^+2Fc^2^)/3'
_refine_ls_weighting_scheme calc
_refine_ls_wR_factor_gt 0.0787
_refine_ls_wR_factor_ref 0.0848
_reflns_Friedel_coverage 0.996
_reflns_Friedel_fraction_full 0.998
_reflns_Friedel_fraction_max 0.857
_reflns_number_gt 3161
_reflns_number_total 3920
_reflns_threshold_expression 'I > 2\s(I)'
_cod_data_source_file d2dt03878a2.cif
_cod_data_source_block dy_sq_syn20211020_autored
_cod_database_code 7713221
_shelx_shelxl_version_number 2014/7
_chemical_oxdiff_formula C12H16O20Dy2
_shelx_space_group_comment
;
The symmetry employed for this shelxl refinement is uniquely defined
by the following loop, which should always be used as a source of
symmetry information in preference to the above space-group names.
They are only intended as comments.
;
_shelx_estimated_absorpt_t_max 0.801
_shelx_estimated_absorpt_t_min 0.221
_olex2_refinement_description
;
1. Twinned data refinement
 Scales: 0.77(4)
 0.23(4)
2. Fixed Uiso
 At 1.5 times of:
  All O(H,H) groups
3. Restrained distances
 Dy1-H14A \\sim Dy1-H14B
 with sigma of 0.02
 Dy1-H15A \\sim Dy1-H15B
 with sigma of 0.02
 Dy2-H18A \\sim Dy2-H18B
 with sigma of 0.02
 Dy2-H19A \\sim Dy2-H19B
 with sigma of 0.02
 Dy1-H16A \\sim Dy1-H16B
 with sigma of 0.02
4. Uiso/Uaniso restraints and constraints
C1 \\sim C2 \\sim C3 \\sim C4: within 2A with sigma of 0.04 and sigma for
terminal atoms of 0.08 within 2A
C9 \\sim C10 \\sim C11 \\sim C12: within 2A with sigma of 0.04 and sigma for
terminal atoms of 0.08 within 2A
5. Rigid body (RIGU) restrains
 C1, C2, C3, C4
 with sigma for 1-2 distances of 0.004 and sigma for 1-3 distances of 0.004
 C9, C10, C11, C12
 with sigma for 1-2 distances of 0.004 and sigma for 1-3 distances of 0.004
6.a Free rotating group:
 O15(H15A,H15B), O16(H16A,H16B), O18(H18A,H18B), O19(H19A,H19B)
6.b Rotating group:
 O13(H13A,H13B), O14(H14A,H14B), O17(H17A,H17B), O20(H20A,H20B)
;
_olex2_submission_special_instructions 'No special instructions were received'
_oxdiff_exptl_absorpt_empirical_details
;
Empirical correction (ABSPACK) includes:
- Absorption correction using spherical harmonics
- Frame scaling
;
_oxdiff_exptl_absorpt_empirical_full_max 1.403
_oxdiff_exptl_absorpt_empirical_full_min 0.671

loop_
_space_group_symop_operation_xyz
'x, y, z'
'x, -y, z+1/2'

loop_
_atom_site_label
_atom_site_type_symbol
_atom_site_fract_x
_atom_site_fract_y
_atom_site_fract_z
_atom_site_U_iso_or_equiv
_atom_site_adp_type
_atom_site_occupancy
_atom_site_site_symmetry_order
_atom_site_calc_flag
_atom_site_refinement_flags_posn
_atom_site_refinement_flags_adp
_atom_site_refinement_flags_occupancy
_atom_site_disorder_assembly
_atom_site_disorder_group
Dy1 Dy 0.74492(3) 0.24459(4) 0.32131(3) 0.0144(2) Uani 1 1 d D . . . .
Dy2 Dy 0.25438(3) 0.25145(4) 0.55648(3) 0.0126(2) Uani 1 1 d D . . . .
O1 O 0.8541(9) 0.4856(8) 0.3400(10) 0.026(2) Uani 1 1 d . . . . .
O2 O 0.9321(9) 0.8379(9) 0.2390(11) 0.028(3) Uani 1 1 d . . . . .
O3 O 0.7983(10) 1.0159(9) 0.4647(10) 0.022(2) Uani 1 1 d . . . . .
O4 O 0.7523(10) 0.6596(9) 0.5930(10) 0.024(2) Uani 1 1 d . . . . .
O5 O 0.5674(9) 0.1458(8) 0.3814(11) 0.025(2) Uani 1 1 d . . . . .
O6 O 0.5967(7) -0.2340(7) 0.3050(9) 0.0231(17) Uani 1 1 d . . . . .
O7 O 0.4474(9) -0.3364(9) 0.5476(9) 0.031(2) Uani 1 1 d . . . . .
O8 O 0.3793(8) 0.0370(9) 0.5794(9) 0.0221(19) Uani 1 1 d . . . . .
O9 O 0.2047(10) 0.4881(8) 0.4124(10) 0.018(2) Uani 1 1 d . . . . .
O10 O 0.2460(10) 0.8438(7) 0.2824(9) 0.019(2) Uani 1 1 d . . . . .
O11 O 0.1379(9) 1.0138(9) 0.5326(10) 0.025(2) Uani 1 1 d . . . . .
O12 O 0.0721(9) 0.6610(9) 0.6390(11) 0.024(2) Uani 1 1 d . . . . .
O13 O 0.6031(9) 0.4453(8) 0.2775(10) 0.029(2) Uani 1 1 d . . . . .
H13A H 0.6333 0.5378 0.2628 0.044 Uiso 1 1 d R U . . .
H13B H 0.5629 0.4232 0.2038 0.044 Uiso 1 1 d R U . . .
O14 O 0.7469(13) 0.3294(9) 0.5489(12) 0.048(3) Uani 1 1 d . . . . .
H14A H 0.6927 0.2772 0.5910 0.072 Uiso 1 1 d DR U . . .
H14B H 0.7260 0.4363 0.5576 0.072 Uiso 1 1 d DR U . . .
O15 O 0.9234(9) 0.1662(10) 0.2684(12) 0.028(2) Uani 1 1 d G . . . .
H15A H 0.9716 0.2242 0.2337 0.042 Uiso 1 1 d DG U . . .
H15B H 0.9541 0.0730 0.2779 0.042 Uiso 1 1 d DG U . . .
O16 O 0.6954(10) 0.0181(9) 0.1867(10) 0.025(2) Uani 1 1 d G . . . .
H16A H 0.7214 -0.0037 0.1130 0.038 Uiso 1 1 d DG U . . .
H16B H 0.6735 -0.0738 0.2142 0.038 Uiso 1 1 d DG U . . .
O17 O 0.2428(11) 0.1778(8) 0.3246(12) 0.031(2) Uani 1 1 d . . . . .
H17A H 0.2335 0.0711 0.3141 0.047 Uiso 1 1 d R U . . .
H17B H 0.1818 0.2182 0.2770 0.047 Uiso 1 1 d R U . . .
O18 O 0.4257(10) 0.3524(9) 0.4858(12) 0.031(3) Uani 1 1 d G . . . .
H18A H 0.4458 0.4512 0.4805 0.047 Uiso 1 1 d DG U . . .
H18B H 0.4782 0.2986 0.4560 0.047 Uiso 1 1 d DG U . . .
O19 O 0.3130(10) 0.4767(10) 0.6917(10) 0.023(2) Uani 1 1 d G . . . .
H19A H 0.2876 0.5074 0.7629 0.035 Uiso 1 1 d DG U . . .
H19B H 0.3580 0.5520 0.6744 0.035 Uiso 1 1 d DG U . . .
O20 O 0.0772(10) 0.3348(9) 0.6064(11) 0.030(3) Uani 1 1 d . . . . .
H20A H 0.0820 0.4292 0.6441 0.045 Uiso 1 1 d R U . . .
H20B H 0.0532 0.2720 0.6660 0.045 Uiso 1 1 d R U . . .
C1 C 0.8490(13) 0.6309(14) 0.3845(15) 0.021(3) Uani 1 1 d . U . . .
C2 C 0.8829(12) 0.7924(15) 0.3368(15) 0.017(2) Uani 1 1 d . U . . .
C3 C 0.8268(12) 0.8717(13) 0.4410(14) 0.017(3) Uani 1 1 d . U . . .
C4 C 0.8013(11) 0.7136(15) 0.4945(14) 0.017(2) Uani 1 1 d . U . . .
C5 C 0.5254(8) 0.0113(9) 0.4181(10) 0.019(2) Uani 1 1 d . . . . .
C6 C 0.5451(10) -0.1604(11) 0.3859(12) 0.020(2) Uani 1 1 d . . . . .
C7 C 0.4727(10) -0.2064(12) 0.4907(11) 0.022(2) Uani 1 1 d . . . . .
C8 C 0.4441(8) -0.0360(9) 0.5095(9) 0.0169(19) Uani 1 1 d . . . . .
C9 C 0.1781(12) 0.6328(13) 0.4392(14) 0.016(3) Uani 1 1 d . U . . .
C10 C 0.2002(11) 0.7930(14) 0.3798(14) 0.016(2) Uani 1 1 d . U . . .
C11 C 0.1476(11) 0.8741(11) 0.4916(14) 0.013(2) Uani 1 1 d . U . . .
C12 C 0.1194(13) 0.7138(14) 0.5452(15) 0.017(3) Uani 1 1 d . U . . .

loop_
_atom_site_aniso_label
_atom_site_aniso_U_11
_atom_site_aniso_U_22
_atom_site_aniso_U_33
_atom_site_aniso_U_23
_atom_site_aniso_U_13
_atom_site_aniso_U_12
Dy1 0.0209(6) 0.0093(3) 0.0144(6) 0.0004(3) 0.0085(4) -0.0001(3)
Dy2 0.0188(5) 0.0077(3) 0.0127(5) 0.00009(17) 0.0078(4) 0.00051(18)
O1 0.034(6) 0.011(4) 0.034(5) -0.005(3) 0.015(4) 0.000(3)
O2 0.040(7) 0.018(5) 0.028(6) 0.001(4) 0.020(5) 0.002(4)
O3 0.035(6) 0.013(4) 0.021(5) 0.000(3) 0.013(4) 0.001(3)
O4 0.031(6) 0.020(5) 0.024(5) 0.000(3) 0.019(5) -0.002(4)
O5 0.029(6) 0.014(4) 0.036(5) 0.002(3) 0.015(5) 0.002(3)
O6 0.025(4) 0.013(3) 0.034(4) -0.004(3) 0.015(4) 0.000(3)
O7 0.034(5) 0.014(4) 0.048(6) 0.002(4) 0.019(5) -0.007(3)
O8 0.024(5) 0.019(4) 0.026(4) 0.004(3) 0.016(4) 0.006(3)
O9 0.034(6) 0.007(3) 0.015(5) 0.000(3) 0.010(4) 0.004(3)
O10 0.037(6) 0.012(3) 0.009(5) -0.001(3) 0.000(4) -0.003(3)
O11 0.034(6) 0.014(4) 0.028(5) -0.005(3) 0.009(4) 0.000(3)
O12 0.033(6) 0.015(4) 0.027(5) 0.003(4) 0.024(5) 0.006(3)
O13 0.043(6) 0.010(3) 0.035(5) -0.003(3) 0.006(4) 0.001(3)
O14 0.109(10) 0.015(5) 0.023(5) -0.008(4) 0.021(6) -0.027(5)
O15 0.025(6) 0.018(4) 0.043(6) 0.004(4) 0.021(5) -0.001(4)
O16 0.041(6) 0.012(4) 0.025(5) -0.005(4) 0.016(4) -0.001(3)
O17 0.054(6) 0.020(4) 0.019(4) 0.005(4) 0.001(4) 0.006(5)
O18 0.035(7) 0.010(4) 0.054(7) -0.005(4) 0.033(5) -0.002(4)
O19 0.030(5) 0.023(4) 0.018(5) 0.000(4) 0.012(4) -0.006(4)
O20 0.032(7) 0.011(4) 0.052(7) 0.005(4) 0.024(5) 0.006(3)
C1 0.024(8) 0.021(4) 0.020(6) -0.003(4) 0.008(5) 0.004(4)
C2 0.018(6) 0.021(4) 0.014(5) -0.001(5) 0.005(5) 0.004(5)
C3 0.018(7) 0.019(4) 0.016(6) 0.000(4) 0.008(5) 0.000(4)
C4 0.020(7) 0.018(4) 0.014(5) -0.002(4) 0.005(5) 0.001(5)
C5 0.022(5) 0.003(3) 0.034(5) 0.002(3) 0.015(4) 0.002(3)
C6 0.019(5) 0.009(4) 0.033(6) 0.004(4) 0.007(5) 0.002(3)
C7 0.027(6) 0.016(4) 0.024(5) -0.001(4) 0.010(5) -0.003(4)
C8 0.023(5) 0.010(4) 0.018(4) 0.004(3) 0.002(4) -0.001(3)
C9 0.018(7) 0.011(4) 0.019(6) 0.001(4) -0.003(5) 0.000(4)
C10 0.023(7) 0.008(3) 0.016(5) 0.000(4) 0.000(5) -0.005(5)
C11 0.013(6) 0.006(4) 0.019(6) -0.001(4) 0.002(5) -0.004(3)
C12 0.022(7) 0.009(3) 0.020(6) 0.000(4) 0.003(5) 0.000(5)

loop_
_atom_type_symbol
_atom_type_description
_atom_type_scat_dispersion_real
_atom_type_scat_dispersion_imag
_atom_type_scat_source
C C 0.0033 0.0016 'International Tables Vol C Tables 4.2.6.8 and 6.1.1.4'
H H 0.0000 0.0000 'International Tables Vol C Tables 4.2.6.8 and 6.1.1.4'
Dy Dy -0.1892 4.4098 'International Tables Vol C Tables 4.2.6.8 and 6.1.1.4'
O O 0.0106 0.0060 'International Tables Vol C Tables 4.2.6.8 and 6.1.1.4'

loop_
_exptl_crystal_face_index_h
_exptl_crystal_face_index_k
_exptl_crystal_face_index_l
_exptl_crystal_face_perp_dist
17 1 -1 0.0130
2 -5 13 0.1001
-3 4 -13 0.1148
0 -12 0 0.0468
-1 12 0 0.0308
-17 -1 1 0.0130

loop_
_geom_angle_atom_site_label_1
_geom_angle_atom_site_label_2
_geom_angle_atom_site_label_3
_geom_angle
_geom_angle_site_symmetry_1
_geom_angle_site_symmetry_3
_geom_angle_publ_flag
O1 Dy1 O3 119.5(4) . 1_545 ?
O1 Dy1 O4 74.5(3) . 2_564 ?
O1 Dy1 O5 139.0(3) . . ?
O1 Dy1 O13 79.2(3) . . ?
O1 Dy1 O14 74.3(3) . . ?
O3 Dy1 O4 141.4(3) 1_545 2_564 ?
O5 Dy1 O3 76.9(3) . 1_545 ?
O5 Dy1 O4 117.7(4) . 2_564 ?
O13 Dy1 O3 142.3(4) . 1_545 ?
O13 Dy1 O4 72.3(3) . 2_564 ?
O13 Dy1 O5 69.4(3) . . ?
O13 Dy1 O14 85.0(4) . . ?
O14 Dy1 O3 71.1(3) . 1_545 ?
O14 Dy1 O4 144.3(2) . 2_564 ?
O14 Dy1 O5 77.2(4) . . ?
O15 Dy1 O1 74.9(3) . . ?
O15 Dy1 O3 74.5(4) . 1_545 ?
O15 Dy1 O4 75.6(4) . 2_564 ?
O15 Dy1 O5 144.3(2) . . ?
O15 Dy1 O13 143.0(3) . . ?
O15 Dy1 O14 112.3(5) . . ?
O16 Dy1 O1 144.5(4) . . ?
O16 Dy1 O3 76.5(2) . 1_545 ?
O16 Dy1 O4 74.9(3) . 2_564 ?
O16 Dy1 O5 72.7(3) . . ?
O16 Dy1 O13 108.1(4) . . ?
O16 Dy1 O14 139.7(3) . . ?
O16 Dy1 O15 80.3(4) . . ?
O8 Dy2 O9 140.9(4) . . ?
O8 Dy2 O10 75.4(3) . 2_565 ?
O8 Dy2 O11 75.7(3) . 1_545 ?
O8 Dy2 O17 83.0(3) . . ?
O8 Dy2 O18 74.2(3) . . ?
O8 Dy2 O19 112.9(4) . . ?
O8 Dy2 O20 142.8(3) . . ?
O10 Dy2 O9 141.2(3) 2_565 . ?
O11 Dy2 O9 118.7(4) 1_545 . ?
O11 Dy2 O10 75.6(3) 1_545 2_565 ?
O11 Dy2 O17 73.9(3) 1_545 . ?
O17 Dy2 O9 68.8(3) . . ?
O17 Dy2 O10 146.1(2) . 2_565 ?
O18 Dy2 O9 73.2(3) . . ?
O18 Dy2 O10 120.9(5) . 2_565 ?
O18 Dy2 O11 139.6(3) . 1_545 ?
O18 Dy2 O17 76.2(4) . . ?
O19 Dy2 O9 76.3(2) . . ?
O19 Dy2 O10 75.4(3) . 2_565 ?
O19 Dy2 O11 146.2(4) . 1_545 ?
O19 Dy2 O17 137.9(3) . . ?
O19 Dy2 O18 71.8(3) . . ?
O20 Dy2 O9 74.1(3) . . ?
O20 Dy2 O10 76.4(4) . 2_565 ?
O20 Dy2 O11 74.2(3) . 1_545 ?
O20 Dy2 O17 108.7(4) . . ?
O20 Dy2 O18 142.2(3) . . ?
O20 Dy2 O19 82.4(3) . . ?
C1 O1 Dy1 139.6(9) . . ?
C3 O3 Dy1 132.5(8) . 1_565 ?
C4 O4 Dy1 133.0(8) . 2_565 ?
C5 O5 Dy1 138.1(7) . . ?
C8 O8 Dy2 137.8(7) . . ?
C9 O9 Dy2 131.6(8) . . ?
C10 O10 Dy2 134.3(7) . 2_564 ?
C11 O11 Dy2 136.1(9) . 1_565 ?
Dy1 O13 H13A 109.9 . . ?
Dy1 O13 H13B 109.8 . . ?
H13A O13 H13B 104.1 . . ?
Dy1 O14 H14A 111.7 . . ?
Dy1 O14 H14B 113.1 . . ?
H14A O14 H14B 101.0 . . ?
Dy1 O15 H15A 127.8 . . ?
Dy1 O15 H15B 128.0 . . ?
H15A O15 H15B 104.3 . . ?
Dy1 O16 H16A 125.3 . . ?
Dy1 O16 H16B 125.4 . . ?
H16A O16 H16B 104.5 . . ?
Dy2 O17 H17A 110.9 . . ?
Dy2 O17 H17B 113.0 . . ?
H17A O17 H17B 102.5 . . ?
Dy2 O18 H18A 127.5 . . ?
Dy2 O18 H18B 128.0 . . ?
H18A O18 H18B 104.4 . . ?
Dy2 O19 H19A 127.8 . . ?
Dy2 O19 H19B 127.3 . . ?
H19A O19 H19B 104.4 . . ?
Dy2 O20 H20A 109.8 . . ?
Dy2 O20 H20B 110.5 . . ?
H20A O20 H20B 103.9 . . ?
O1 C1 C2 134.1(14) . . ?
O1 C1 C4 137.3(13) . . ?
C4 C1 C2 88.4(9) . . ?
O2 C2 C1 133.4(13) . . ?
O2 C2 C3 136.2(12) . . ?
C3 C2 C1 90.2(10) . . ?
O3 C3 C2 135.2(12) . . ?
O3 C3 C4 134.2(13) . . ?
C4 C3 C2 90.0(9) . . ?
O4 C4 C1 132.1(11) . . ?
O4 C4 C3 136.7(12) . . ?
C3 C4 C1 91.1(10) . . ?
O5 C5 C6 133.2(9) . . ?
O5 C5 C8 135.8(8) . . ?
C8 C5 C6 91.0(7) . . ?
O6 C6 C5 136.0(10) . . ?
O6 C6 C7 135.8(8) . . ?
C5 C6 C7 88.1(8) . . ?
O7 C7 C6 136.4(10) . . ?
O7 C7 C8 133.0(9) . . ?
C8 C7 C6 90.6(8) . . ?
O8 C8 C5 136.0(7) . . ?
O8 C8 C7 134.3(8) . . ?
C7 C8 C5 89.6(7) . . ?
O9 C9 C10 133.4(13) . . ?
O9 C9 C12 135.8(12) . . ?
C10 C9 C12 90.7(9) . . ?
O10 C10 C9 136.8(12) . . ?
O10 C10 C11 134.1(10) . . ?
C9 C10 C11 89.0(9) . . ?
O11 C11 C10 136.6(12) . . ?
O11 C11 C12 132.6(13) . . ?
C12 C11 C10 90.5(9) . . ?
O12 C12 C9 132.9(11) . . ?
O12 C12 C11 137.4(13) . . ?
C11 C12 C9 89.6(10) . . ?

loop_
_geom_bond_atom_site_label_1
_geom_bond_atom_site_label_2
_geom_bond_distance
_geom_bond_site_symmetry_2
_geom_bond_publ_flag
Dy1 O1 2.356(8) . ?
Dy1 O3 2.405(9) 1_545 ?
Dy1 O4 2.433(10) 2_564 ?
Dy1 O5 2.397(10) . ?
Dy1 O13 2.363(9) . ?
Dy1 O14 2.387(12) . ?
Dy1 O15 2.333(11) . ?
Dy1 O16 2.332(9) . ?
Dy2 O8 2.295(8) . ?
Dy2 O9 2.451(8) . ?
Dy2 O10 2.411(9) 2_565 ?
Dy2 O11 2.384(9) 1_545 ?
Dy2 O17 2.396(12) . ?
Dy2 O18 2.375(10) . ?
Dy2 O19 2.351(9) . ?
Dy2 O20 2.321(11) . ?
O1 C1 1.272(13) . ?
O2 C2 1.252(16) . ?
O3 Dy1 2.405(9) 1_565 ?
O3 C3 1.256(14) . ?
O4 Dy1 2.433(10) 2_565 ?
O4 C4 1.278(15) . ?
O5 C5 1.278(10) . ?
O6 C6 1.226(13) . ?
O7 C7 1.258(12) . ?
O8 C8 1.247(11) . ?
O9 C9 1.260(12) . ?
O10 Dy2 2.411(9) 2_564 ?
O10 C10 1.239(15) . ?
O11 Dy2 2.384(9) 1_565 ?
O11 C11 1.223(12) . ?
O12 C12 1.225(16) . ?
O13 H13A 0.8560 . ?
O13 H13B 0.8577 . ?
O14 H14A 0.9127 . ?
O14 H14B 0.9149 . ?
O15 H15A 0.8464 . ?
O15 H15B 0.8461 . ?
O16 H16A 0.8503 . ?
O16 H16B 0.8499 . ?
O17 H17A 0.8845 . ?
O17 H17B 0.8901 . ?
O18 H18A 0.8451 . ?
O18 H18B 0.8447 . ?
O19 H19A 0.8423 . ?
O19 H19B 0.8455 . ?
O20 H20A 0.8583 . ?
O20 H20B 0.8595 . ?
C1 C2 1.475(16) . ?
C1 C4 1.459(17) . ?
C2 C3 1.451(16) . ?
C3 C4 1.444(15) . ?
C5 C6 1.464(12) . ?
C5 C8 1.453(12) . ?
C6 C7 1.477(15) . ?
C7 C8 1.450(12) . ?
C9 C10 1.473(15) . ?
C9 C12 1.489(18) . ?
C10 C11 1.497(17) . ?
C11 C12 1.468(14) . ?

loop_
_geom_torsion_atom_site_label_1
_geom_torsion_atom_site_label_2
_geom_torsion_atom_site_label_3
_geom_torsion_atom_site_label_4
_geom_torsion
_geom_torsion_site_symmetry_1
_geom_torsion_site_symmetry_2
_geom_torsion_site_symmetry_3
_geom_torsion_site_symmetry_4
_geom_torsion_publ_flag
Dy1 O1 C1 C2 -140.5(13) . . . . ?
Dy1 O1 C1 C4 33(3) . . . . ?
Dy1 O3 C3 C2 30(2) 1_565 . . . ?
Dy1 O3 C3 C4 -138.4(13) 1_565 . . . ?
Dy1 O4 C4 C1 148.0(11) 2_565 . . . ?
Dy1 O4 C4 C3 -36(2) 2_565 . . . ?
Dy1 O5 C5 C6 -33(2) . . . . ?
Dy1 O5 C5 C8 144.1(10) . . . . ?
Dy2 O8 C8 C5 44.6(18) . . . . ?
Dy2 O8 C8 C7 -138.7(10) . . . . ?
Dy2 O9 C9 C10 144.3(12) . . . . ?
Dy2 O9 C9 C12 -31(2) . . . . ?
Dy2 O10 C10 C9 37(2) 2_564 . . . ?
Dy2 O10 C10 C11 -145.7(11) 2_564 . . . ?
Dy2 O11 C11 C10 -39(2) 1_565 . . . ?
Dy2 O11 C11 C12 134.1(13) 1_565 . . . ?
O1 C1 C2 O2 -3(3) . . . . ?
O1 C1 C2 C3 171.6(15) . . . . ?
O1 C1 C4 O4 6(3) . . . . ?
O1 C1 C4 C3 -171.4(16) . . . . ?
O2 C2 C3 O3 8(3) . . . . ?
O2 C2 C3 C4 179.1(17) . . . . ?
O3 C3 C4 O4 -10(3) . . . . ?
O3 C3 C4 C1 167.3(15) . . . . ?
O5 C5 C6 O6 -10(2) . . . . ?
O5 C5 C6 C7 171.9(13) . . . . ?
O5 C5 C8 O8 6(2) . . . . ?
O5 C5 C8 C7 -171.7(13) . . . . ?
O6 C6 C7 O7 11(2) . . . . ?
O6 C6 C7 C8 -172.1(14) . . . . ?
O7 C7 C8 O8 -7(2) . . . . ?
O7 C7 C8 C5 171.1(12) . . . . ?
O9 C9 C10 O10 4(3) . . . . ?
O9 C9 C10 C11 -173.5(14) . . . . ?
O9 C9 C12 O12 -4(3) . . . . ?
O9 C9 C12 C11 173.3(15) . . . . ?
O10 C10 C11 O11 -7(3) . . . . ?
O10 C10 C11 C12 178.8(14) . . . . ?
O11 C11 C12 O12 6(3) . . . . ?
O11 C11 C12 C9 -171.6(14) . . . . ?
C1 C2 C3 O3 -167.2(16) . . . . ?
C1 C2 C3 C4 4.3(12) . . . . ?
C2 C1 C4 O4 -178.6(14) . . . . ?
C2 C1 C4 C3 4.3(12) . . . . ?
C2 C3 C4 O4 178.8(15) . . . . ?
C2 C3 C4 C1 -4.3(12) . . . . ?
C4 C1 C2 O2 -179.3(16) . . . . ?
C4 C1 C2 C3 -4.3(12) . . . . ?
C5 C6 C7 O7 -171.0(13) . . . . ?
C5 C6 C7 C8 6.3(8) . . . . ?
C6 C5 C8 O8 -176.0(12) . . . . ?
C6 C5 C8 C7 6.4(8) . . . . ?
C6 C7 C8 O8 176.0(12) . . . . ?
C6 C7 C8 C5 -6.3(8) . . . . ?
C8 C5 C6 O6 172.1(14) . . . . ?
C8 C5 C6 C7 -6.3(8) . . . . ?
C9 C10 C11 O11 171.2(15) . . . . ?
C9 C10 C11 C12 -3.4(11) . . . . ?
C10 C9 C12 O12 178.9(16) . . . . ?
C10 C9 C12 C11 -3.4(11) . . . . ?
C10 C11 C12 O12 -179.1(18) . . . . ?
C10 C11 C12 C9 3.4(11) . . . . ?
C12 C9 C10 O10 -178.9(15) . . . . ?
C12 C9 C10 C11 3.4(11) . . . . ?

loop_
_twin_individual_id
_twin_individual_mass_fraction_refined
1 0.77(4)
2 0.23(4)

loop_
_exptl_oxdiff_crystal_face_indexfrac_h
_exptl_oxdiff_crystal_face_indexfrac_k
_exptl_oxdiff_crystal_face_indexfrac_l
_exptl_oxdiff_crystal_face_x
_exptl_oxdiff_crystal_face_y
_exptl_oxdiff_crystal_face_z
16.7257 0.9583 -1.3106 -0.8300 -0.0580 -0.5547
1.5349 -4.5269 12.7658 -0.6100 -0.0427 0.7913
-2.5467 4.4407 -12.6077 0.6569 0.0459 -0.7526
0.4729 -11.5186 0.4163 -0.2544 0.8873 0.3846
-0.8297 11.5137 0.0245 0.2581 -0.9001 -0.3511
-16.7257 -0.9583 1.3106 0.8300 0.0580 0.5547
